data_7240400
loop_
_publ_author_name
'Al-Zoubi, Raed M.'
'Al-Omari, Mothana K.'
'Al-Jammal, Walid K.'
'Ferguson, Michael J.'

_publ_section_title
;
 Palladium-catalyzed highly regioselective mono and double Sonogashira
 cross-coupling reactions of 5-substituted-1,2,3-triiodobenzene under
 ambient conditions
;
_journal_issue 28
_journal_name_full 'RSC Advances'
_journal_page_first 16366
_journal_page_last 16376
_journal_paper_doi 10.1039/D0RA01569E
_journal_volume 10
_journal_year 2020
_chemical_formula_moiety 'C15 H6 Cl F3 I2'
_chemical_formula_sum 'C15 H6 Cl F3 I2'
_chemical_formula_weight 532.45
_chemical_name_systematic
;
5-chloro-1,2-diiodo-3-{[4-(trifluoromethyl)phenyl]ethynyl}benzene
;
_space_group_crystal_system triclinic
_space_group_IT_number 2
_space_group_name_Hall '-P 1'
_space_group_name_H-M_alt 'P -1'
_atom_sites_solution_hydrogens geom
_atom_sites_solution_primary dual
_audit_creation_method SHELXL-2017/1
_audit_update_record
;
2020-02-05 deposited with the CCDC.	2020-04-16 downloaded from the CCDC.
;
_cell_angle_alpha 72.6614(8)
_cell_angle_beta 71.6046(7)
_cell_angle_gamma 64.6041(7)
_cell_formula_units_Z 2
_cell_length_a 8.4281(5)
_cell_length_b 9.5746(5)
_cell_length_c 11.4227(6)
_cell_measurement_reflns_used 9944
_cell_measurement_temperature 173(2)
_cell_measurement_theta_max 30.57
_cell_measurement_theta_min 2.40
_cell_volume 775.78(7)
_computing_cell_refinement 'Bruker SAINT'
_computing_data_collection 'Bruker APEX2'
_computing_data_reduction 'Bruker SAINT'
_computing_molecular_graphics 'Bruker SHELXTL'
_computing_publication_material 'Bruker SHELXTL'
_computing_structure_refinement 'SHELXL-2017/1 (Sheldrick, 2017)'
_computing_structure_solution 'SHELXT-2014/5 (Sheldrick 2015)'
_diffrn_ambient_temperature 173(2)
_diffrn_measured_fraction_theta_full 1.000
_diffrn_measured_fraction_theta_max 0.997
_diffrn_measurement_device_type 'Bruker APEX-II CCD'
_diffrn_measurement_method '\f and \w scans'
_diffrn_radiation_type MoK\a
_diffrn_radiation_wavelength 0.71073
_diffrn_reflns_av_R_equivalents 0.0091
_diffrn_reflns_av_unetI/netI 0.0133
_diffrn_reflns_Laue_measured_fraction_full 1.000
_diffrn_reflns_Laue_measured_fraction_max 0.997
_diffrn_reflns_limit_h_max 12
_diffrn_reflns_limit_h_min -12
_diffrn_reflns_limit_k_max 13
_diffrn_reflns_limit_k_min -13
_diffrn_reflns_limit_l_max 16
_diffrn_reflns_limit_l_min -16
_diffrn_reflns_number 9508
_diffrn_reflns_point_group_measured_fraction_full 1.000
_diffrn_reflns_point_group_measured_fraction_max 0.997
_diffrn_reflns_theta_full 25.242
_diffrn_reflns_theta_max 30.631
_diffrn_reflns_theta_min 1.914
_exptl_absorpt_coefficient_mu 4.246
_exptl_absorpt_correction_T_max 0.4694
_exptl_absorpt_correction_T_min 0.3060
_exptl_absorpt_correction_type numerical
_exptl_absorpt_process_details
; 
 SADABS 2016/2: Krause, L., Herbst-Irmer, R., Sheldrick G.M. & Stalke D., 
 J. Appl. Cryst. 48 (2015) 3-10 
;
_exptl_crystal_colour colourless
_exptl_crystal_density_diffrn 2.279
_exptl_crystal_description fragment
_exptl_crystal_F_000 492
_exptl_crystal_recrystallization_method 'Re-crystallisation from solvent: hexanes/dichloromethane'
_exptl_crystal_size_max 0.215
_exptl_crystal_size_mid 0.181
_exptl_crystal_size_min 0.071
_refine_diff_density_max 1.103
_refine_diff_density_min -0.604
_refine_diff_density_rms 0.071
_refine_ls_extinction_method none
_refine_ls_goodness_of_fit_ref 1.021
_refine_ls_hydrogen_treatment constr
_refine_ls_matrix_type full
_refine_ls_number_parameters 203
_refine_ls_number_reflns 4763
_refine_ls_number_restraints 0
_refine_ls_restrained_S_all 1.021
_refine_ls_R_factor_all 0.0207
_refine_ls_R_factor_gt 0.0180
_refine_ls_shift/su_max 0.001
_refine_ls_shift/su_mean 0.000
_refine_ls_structure_factor_coef Fsqd
_refine_ls_weighting_details 'w=1/[\s^2^(Fo^2^)+(0.0165P)^2^+0.6203P] where P=(Fo^2^+2Fc^2^)/3'
_refine_ls_weighting_scheme calc
_refine_ls_wR_factor_gt 0.0414
_refine_ls_wR_factor_ref 0.0426
_reflns_Friedel_coverage 0.000
_reflns_number_gt 4325
_reflns_number_total 4763
_reflns_threshold_expression 'I > 2\s(I)'
_cod_data_source_file d0ra01569e2.cif
_cod_data_source_block jus1810
_cod_depositor_comments 'Adding full bibliography for 7240398--7240401.cif.'
_cod_database_code 7240400
_shelx_shelxl_version_number 2017/1
_shelx_space_group_comment
; 
The symmetry employed for this shelxl refinement is uniquely defined 
by the following loop, which should always be used as a source of 
symmetry information in preference to the above space-group names. 
They are only intended as comments. 
;
_shelx_estimated_absorpt_t_min 0.462
_shelx_estimated_absorpt_t_max 0.753

loop_
_space_group_symop_operation_xyz
'x, y, z'
'-x, -y, -z'

loop_
_atom_site_label
_atom_site_type_symbol
_atom_site_fract_x
_atom_site_fract_y
_atom_site_fract_z
_atom_site_U_iso_or_equiv
_atom_site_adp_type
_atom_site_occupancy
_atom_site_site_symmetry_order
_atom_site_calc_flag
_atom_site_refinement_flags_posn
_atom_site_refinement_flags_adp
_atom_site_refinement_flags_occupancy
_atom_site_disorder_assembly
_atom_site_disorder_group
I1 I 0.44908(2) 0.08527(2) 0.14714(2) 0.03707(4) Uani 1 1 d . . . . .
I2 I 0.25724(2) 0.37122(2) 0.35374(2) 0.03377(4) Uani 1 1 d . . . . .
Cl1 Cl 1.05747(6) -0.19302(6) 0.36331(5) 0.03706(11) Uani 1 1 d . . . . .
F1A F 0.1791(3) 0.7698(3) 1.0301(2) 0.0708(8) Uani 0.912(5) 1 d . . P A 1
F2A F -0.0121(4) 0.6629(3) 1.0946(2) 0.0831(11) Uani 0.912(5) 1 d . . P A 1
F3A F -0.0486(4) 0.8712(2) 0.9507(2) 0.0779(8) Uani 0.912(5) 1 d . . P A 1
F1B F 0.137(3) 0.695(2) 1.0837(19) 0.055(5) Uiso 0.088(5) 1 d . . P A 2
F2B F -0.096(2) 0.7246(18) 1.0398(15) 0.034(4) Uiso 0.088(5) 1 d . . P A 2
F3B F 0.030(2) 0.8685(19) 0.9569(15) 0.032(4) Uiso 0.088(5) 1 d . . P A 2
C1 C 0.5799(2) 0.07908(19) 0.27788(15) 0.0238(3) Uani 1 1 d . . . . .
C2 C 0.5027(2) 0.18285(18) 0.36200(15) 0.0217(3) Uani 1 1 d . . . . .
C3 C 0.5946(2) 0.16239(18) 0.45313(15) 0.0218(3) Uani 1 1 d . . . . .
C4 C 0.7641(2) 0.0427(2) 0.45541(16) 0.0243(3) Uani 1 1 d . . . . .
H4 H 0.825829 0.026761 0.517786 0.029 Uiso 1 1 calc R U . . .
C5 C 0.8414(2) -0.05230(19) 0.36643(16) 0.0245(3) Uani 1 1 d . . . . .
C6 C 0.7502(2) -0.0383(2) 0.27907(16) 0.0260(3) Uani 1 1 d . . . . .
H6 H 0.802955 -0.107557 0.220897 0.031 Uiso 1 1 calc R U . . .
C7 C 0.5171(2) 0.2612(2) 0.54510(16) 0.0249(3) Uani 1 1 d . . . . .
C8 C 0.4514(2) 0.3407(2) 0.62378(16) 0.0253(3) Uani 1 1 d . . . . .
C9 C 0.3587(2) 0.4396(2) 0.71634(16) 0.0240(3) Uani 1 1 d . . . . .
C10 C 0.2050(2) 0.5720(2) 0.69627(16) 0.0272(3) Uani 1 1 d . . . . .
H10 H 0.164151 0.596713 0.621359 0.033 Uiso 1 1 calc R U . . .
C11 C 0.1113(2) 0.6681(2) 0.78531(17) 0.0292(4) Uani 1 1 d . . . . .
H11 H 0.006301 0.758089 0.771689 0.035 Uiso 1 1 calc R U . . .
C12 C 0.1722(3) 0.6318(2) 0.89390(17) 0.0281(3) Uani 1 1 d . . . . .
C13 C 0.3244(3) 0.5000(2) 0.91547(18) 0.0343(4) Uani 1 1 d . . . . .
H13 H 0.364075 0.475653 0.990826 0.041 Uiso 1 1 calc R U . . .
C14 C 0.4185(3) 0.4038(2) 0.82681(18) 0.0320(4) Uani 1 1 d . . . . .
H14 H 0.523292 0.313854 0.841038 0.038 Uiso 1 1 calc R U . . .
C15 C 0.0718(3) 0.7332(3) 0.9918(2) 0.0380(4) Uani 1 1 d . . . . .

loop_
_atom_site_aniso_label
_atom_site_aniso_U_11
_atom_site_aniso_U_22
_atom_site_aniso_U_33
_atom_site_aniso_U_23
_atom_site_aniso_U_13
_atom_site_aniso_U_12
I1 0.03946(7) 0.04242(7) 0.03313(7) -0.01448(5) -0.01690(5) -0.00749(6)
I2 0.02610(6) 0.02719(6) 0.04124(7) -0.01034(5) -0.01030(5) 0.00095(4)
Cl1 0.0244(2) 0.0370(2) 0.0426(3) -0.0202(2) -0.00876(18) 0.00449(17)
F1A 0.0694(12) 0.0927(16) 0.0776(15) -0.0666(13) 0.0063(10) -0.0373(11)
F2A 0.118(2) 0.0710(14) 0.0545(13) -0.0428(11) 0.0533(14) -0.0605(16)
F3A 0.0773(17) 0.0584(11) 0.0795(14) -0.0514(11) -0.0257(12) 0.0230(11)
C1 0.0262(8) 0.0242(7) 0.0214(7) -0.0069(6) -0.0059(6) -0.0076(6)
C2 0.0200(7) 0.0196(7) 0.0229(7) -0.0061(5) -0.0033(6) -0.0046(6)
C3 0.0230(7) 0.0201(7) 0.0220(7) -0.0084(6) -0.0013(6) -0.0075(6)
C4 0.0230(8) 0.0256(8) 0.0246(8) -0.0099(6) -0.0049(6) -0.0061(6)
C5 0.0206(7) 0.0224(7) 0.0269(8) -0.0098(6) -0.0037(6) -0.0024(6)
C6 0.0265(8) 0.0252(8) 0.0247(8) -0.0119(6) -0.0028(6) -0.0053(6)
C7 0.0234(8) 0.0242(7) 0.0255(8) -0.0081(6) -0.0026(6) -0.0069(6)
C8 0.0244(8) 0.0256(8) 0.0255(8) -0.0093(6) -0.0024(6) -0.0079(6)
C9 0.0241(8) 0.0244(7) 0.0233(7) -0.0102(6) -0.0003(6) -0.0085(6)
C10 0.0262(8) 0.0301(8) 0.0233(8) -0.0098(6) -0.0036(6) -0.0067(7)
C11 0.0257(8) 0.0254(8) 0.0304(9) -0.0105(7) -0.0012(7) -0.0038(7)
C12 0.0308(9) 0.0275(8) 0.0269(8) -0.0144(7) 0.0037(7) -0.0124(7)
C13 0.0391(10) 0.0374(10) 0.0279(9) -0.0154(7) -0.0096(8) -0.0078(8)
C14 0.0314(9) 0.0297(9) 0.0322(9) -0.0142(7) -0.0099(7) -0.0011(7)
C15 0.0440(11) 0.0361(10) 0.0349(10) -0.0208(8) 0.0055(8) -0.0162(9)

loop_
_atom_type_symbol
_atom_type_description
_atom_type_scat_dispersion_real
_atom_type_scat_dispersion_imag
_atom_type_scat_source
C C 0.0033 0.0016 'International Tables Vol C Tables 4.2.6.8 and 6.1.1.4'
H H 0.0000 0.0000 'International Tables Vol C Tables 4.2.6.8 and 6.1.1.4'
F F 0.0171 0.0103 'International Tables Vol C Tables 4.2.6.8 and 6.1.1.4'
Cl Cl 0.1484 0.1585 'International Tables Vol C Tables 4.2.6.8 and 6.1.1.4'
I I -0.4742 1.8119 'International Tables Vol C Tables 4.2.6.8 and 6.1.1.4'

loop_
_geom_angle_atom_site_label_1
_geom_angle_atom_site_label_2
_geom_angle_atom_site_label_3
_geom_angle
_geom_angle_site_symmetry_1
_geom_angle_site_symmetry_3
_geom_angle_publ_flag
C6 C1 C2 120.80(15) . . ?
C6 C1 I1 116.08(12) . . ?
C2 C1 I1 123.10(12) . . ?
C1 C2 C3 119.20(15) . . ?
C1 C2 I2 121.91(12) . . ?
C3 C2 I2 118.87(11) . . ?
C4 C3 C2 119.74(14) . . ?
C4 C3 C7 119.03(15) . . ?
C2 C3 C7 121.23(15) . . ?
C5 C4 C3 119.64(16) . . ?
C4 C5 C6 121.50(16) . . ?
C4 C5 Cl1 119.64(13) . . ?
C6 C5 Cl1 118.86(13) . . ?
C5 C6 C1 118.95(15) . . ?
C8 C7 C3 178.48(19) . . ?
C7 C8 C9 175.39(19) . . ?
C10 C9 C14 119.64(15) . . ?
C10 C9 C8 119.25(16) . . ?
C14 C9 C8 121.10(16) . . ?
C11 C10 C9 120.33(17) . . ?
C12 C11 C10 119.49(17) . . ?
C11 C12 C13 120.83(16) . . ?
C11 C12 C15 120.32(18) . . ?
C13 C12 C15 118.83(18) . . ?
C12 C13 C14 119.90(17) . . ?
C13 C14 C9 119.80(17) . . ?
F3B C15 F1B 108.8(12) . . ?
F2A C15 F1A 105.2(2) . . ?
F2A C15 F3A 108.1(2) . . ?
F1A C15 F3A 104.9(2) . . ?
F3B C15 F2B 99.5(10) . . ?
F1B C15 F2B 104.9(12) . . ?
F3B C15 C12 116.9(8) . . ?
F1B C15 C12 116.2(9) . . ?
F2A C15 C12 112.55(17) . . ?
F1A C15 C12 112.51(18) . . ?
F3A C15 C12 113.06(19) . . ?
F2B C15 C12 108.5(6) . . ?

loop_
_geom_bond_atom_site_label_1
_geom_bond_atom_site_label_2
_geom_bond_distance
_geom_bond_site_symmetry_2
_geom_bond_publ_flag
I1 C1 2.0930(17) . ?
I2 C2 2.0887(16) . ?
Cl1 C5 1.7368(17) . ?
F1A C15 1.321(3) . ?
F2A C15 1.321(3) . ?
F3A C15 1.334(3) . ?
F1B C15 1.226(19) . ?
F2B C15 1.375(15) . ?
F3B C15 1.163(16) . ?
C1 C6 1.394(2) . ?
C1 C2 1.398(2) . ?
C2 C3 1.407(2) . ?
C3 C4 1.399(2) . ?
C3 C7 1.433(2) . ?
C4 C5 1.382(2) . ?
C5 C6 1.385(2) . ?
C7 C8 1.195(2) . ?
C8 C9 1.437(2) . ?
C9 C10 1.394(2) . ?
C9 C14 1.400(3) . ?
C10 C11 1.390(2) . ?
C11 C12 1.383(3) . ?
C12 C13 1.387(3) . ?
C12 C15 1.502(2) . ?
C13 C14 1.388(2) . ?

loop_
_geom_torsion_atom_site_label_1
_geom_torsion_atom_site_label_2
_geom_torsion_atom_site_label_3
_geom_torsion_atom_site_label_4
_geom_torsion
_geom_torsion_site_symmetry_1
_geom_torsion_site_symmetry_2
_geom_torsion_site_symmetry_3
_geom_torsion_site_symmetry_4
_geom_torsion_publ_flag
C6 C1 C2 C3 -3.5(3) . . . . ?
I1 C1 C2 C3 175.11(12) . . . . ?
C6 C1 C2 I2 175.00(13) . . . . ?
I1 C1 C2 I2 -6.4(2) . . . . ?
C1 C2 C3 C4 2.3(2) . . . . ?
I2 C2 C3 C4 -176.20(12) . . . . ?
C1 C2 C3 C7 -177.05(16) . . . . ?
I2 C2 C3 C7 4.4(2) . . . . ?
C2 C3 C4 C5 1.3(3) . . . . ?
C7 C3 C4 C5 -179.28(16) . . . . ?
C3 C4 C5 C6 -4.0(3) . . . . ?
C3 C4 C5 Cl1 176.10(13) . . . . ?
C4 C5 C6 C1 2.8(3) . . . . ?
Cl1 C5 C6 C1 -177.24(14) . . . . ?
C2 C1 C6 C5 0.9(3) . . . . ?
I1 C1 C6 C5 -177.74(13) . . . . ?
C14 C9 C10 C11 -0.1(3) . . . . ?
C8 C9 C10 C11 178.98(17) . . . . ?
C9 C10 C11 C12 0.3(3) . . . . ?
C10 C11 C12 C13 -0.6(3) . . . . ?
C10 C11 C12 C15 -179.38(18) . . . . ?
C11 C12 C13 C14 0.7(3) . . . . ?
C15 C12 C13 C14 179.47(19) . . . . ?
C12 C13 C14 C9 -0.4(3) . . . . ?
C10 C9 C14 C13 0.1(3) . . . . ?
C8 C9 C14 C13 -178.88(19) . . . . ?
C11 C12 C15 F3B -47.4(10) . . . . ?
C13 C12 C15 F3B 133.8(10) . . . . ?
C11 C12 C15 F1B -178.2(13) . . . . ?
C13 C12 C15 F1B 3.0(13) . . . . ?
C11 C12 C15 F2A 109.0(3) . . . . ?
C13 C12 C15 F2A -69.8(3) . . . . ?
C11 C12 C15 F1A -132.4(2) . . . . ?
C13 C12 C15 F1A 48.8(3) . . . . ?
C11 C12 C15 F3A -13.8(3) . . . . ?
C13 C12 C15 F3A 167.4(2) . . . . ?
C11 C12 C15 F2B 64.0(8) . . . . ?
C13 C12 C15 F2B -114.8(8) . . . . ?
